data_4108938
loop_
_publ_author_name
'Satoshi Takamizawa'
'Ei-ichi Nakata'
'Takamasa Akatsuka'
'Chihiro Kachi-Terajima'
'Ryosuke Miyake'

_publ_contact_author_address
;International Graduate School of Arts and Sciences
Yokohama City University
22-2 Seto, Kanazawa-ku, Yokohama 236-0027 (Japan)
;
_publ_contact_author_email staka@yokohama-cu.ac.jp
_publ_contact_author_fax (+81)45-787-2187
_publ_contact_author_name 'Satoshi Takamizawa'
_publ_contact_author_phone (+81)45-787-2187
_publ_section_title
;
 Structural and Magnetic Study of O2 Molecules Arranged along a Channel in
 a Flexible Single-Crystal Host Family
;
_journal_name_full 'Journal of the American Chemical Society'
_journal_page_first 17882
_journal_page_last 17892
_journal_paper_doi 10.1021/ja806257m
_journal_volume 130
_journal_year 2008
_chemical_formula_sum 'C33 H26 N2 O8 Rh2'
_chemical_formula_weight 784.37
_chemical_name_systematic
; 
 ? 
;
_space_group_IT_number 2
_symmetry_cell_setting triclinic
_symmetry_space_group_name_Hall '-P 1'
_symmetry_space_group_name_H-M 'P -1'
_atom_sites_solution_hydrogens geom
_atom_sites_solution_primary direct
_atom_sites_solution_secondary difmap
_audit_creation_method SHELXL-97
_cell_angle_alpha 79.419(2)
_cell_angle_beta 81.340(2)
_cell_angle_gamma 86.149(2)
_cell_formula_units_Z 2
_cell_length_a 10.1826(13)
_cell_length_b 10.3892(12)
_cell_length_c 15.7110(18)
_cell_measurement_temperature 10
_cell_volume 1613.8(3)
_computing_cell_refinement 'Bruker SMART'
_computing_data_collection 'Bruker SMART'
_computing_data_reduction 'Bruker SAINT'
_computing_molecular_graphics 'Bruker SHELXTL'
_computing_publication_material 'Bruker SHELXTL'
_computing_structure_refinement 'SHELXL-97 (Sheldrick, 1997)'
_computing_structure_solution 'SHELXS-97 (Sheldrick, 1990)'
_diffrn_ambient_temperature 10
_diffrn_detector_area_resol_mean 8.366
_diffrn_measured_fraction_theta_full 0.984
_diffrn_measured_fraction_theta_max 0.984
_diffrn_measurement_device_type 'CCD area detector'
_diffrn_measurement_method 'phi and omega scans'
_diffrn_radiation_monochromator graphite
_diffrn_radiation_source 'fine-focus sealed tube'
_diffrn_radiation_type MoK\a
_diffrn_radiation_wavelength 0.71073
_diffrn_reflns_av_R_equivalents 0.0451
_diffrn_reflns_av_sigmaI/netI 0.1053
_diffrn_reflns_limit_h_max 8
_diffrn_reflns_limit_h_min -13
_diffrn_reflns_limit_k_max 13
_diffrn_reflns_limit_k_min -13
_diffrn_reflns_limit_l_max 20
_diffrn_reflns_limit_l_min -20
_diffrn_reflns_number 11837
_diffrn_reflns_theta_full 28.34
_diffrn_reflns_theta_max 28.34
_diffrn_reflns_theta_min 1.33
_exptl_absorpt_coefficient_mu 1.075
_exptl_absorpt_correction_T_max 0.9189
_exptl_absorpt_correction_T_min 0.7386
_exptl_absorpt_correction_type empirical
_exptl_absorpt_process_details
;
SADABS; Sheldrick, 1996
;
_exptl_crystal_colour red
_exptl_crystal_density_diffrn 1.615
_exptl_crystal_description plate
_exptl_crystal_F_000 782
_exptl_crystal_size_max 0.30
_exptl_crystal_size_mid 0.20
_exptl_crystal_size_min 0.08
_refine_diff_density_max 1.861
_refine_diff_density_min -1.405
_refine_diff_density_rms 0.235
_refine_ls_extinction_method none
_refine_ls_goodness_of_fit_ref 1.046
_refine_ls_hydrogen_treatment constr
_refine_ls_matrix_type full
_refine_ls_number_parameters 418
_refine_ls_number_reflns 7925
_refine_ls_number_restraints 276
_refine_ls_restrained_S_all 1.057
_refine_ls_R_factor_all 0.1077
_refine_ls_R_factor_gt 0.0668
_refine_ls_shift/su_max 0.001
_refine_ls_shift/su_mean 0.000
_refine_ls_structure_factor_coef Fsqd
_refine_ls_weighting_details 'calc w=1/[\s^2^(Fo^2^)+(0.0749P)^2^+0.5281P] where P=(Fo^2^+2Fc^2^)/3'
_refine_ls_weighting_scheme calc
_refine_ls_wR_factor_gt 0.1403
_refine_ls_wR_factor_ref 0.1631
_reflns_number_gt 5365
_reflns_number_total 7925
_reflns_threshold_expression >2sigma(I)
_cod_data_source_file ja806257m_si_001_14.cif
_cod_data_source_block 307061_10K
_cod_database_code 4108938

loop_
_symmetry_equiv_pos_as_xyz
'x, y, z'
'-x, -y, -z'

loop_
_atom_site_label
_atom_site_type_symbol
_atom_site_fract_x
_atom_site_fract_y
_atom_site_fract_z
_atom_site_U_iso_or_equiv
_atom_site_adp_type
_atom_site_occupancy
_atom_site_symmetry_multiplicity
_atom_site_calc_flag
_atom_site_refinement_flags
C1 C 0.6251(6) 0.5423(6) 0.6251(4) 0.0195(14) Uani 1 1 d U
C2 C 0.6912(7) 0.5728(7) 0.6962(4) 0.0243(15) Uani 1 1 d U
C3 C 0.6385(9) 0.5341(9) 0.7818(6) 0.048(2) Uani 1 1 d U
H3 H 0.5611 0.4840 0.7947 0.058 Uiso 1 1 calc R
C4 C 0.6940(10) 0.5653(10) 0.8505(7) 0.054(2) Uani 1 1 d U
H4 H 0.6544 0.5397 0.9094 0.065 Uiso 1 1 calc R
C5 C 0.8109(9) 0.6361(9) 0.8299(6) 0.042(2) Uani 1 1 d U
H5 H 0.8556 0.6522 0.8756 0.051 Uiso 1 1 calc R
C6 C 0.8604(7) 0.6817(7) 0.7455(4) 0.0220(14) Uani 1 1 d U
H6 H 0.9374 0.7325 0.7321 0.026 Uiso 1 1 calc R
C7 C 0.7983(6) 0.6538(6) 0.6789(4) 0.0191(14) Uani 1 1 d U
H7 H 0.8297 0.6910 0.6201 0.023 Uiso 1 1 calc R
C8 C 0.6455(6) 0.2869(6) 0.4805(4) 0.0159(13) Uani 1 1 d U
C9 C 0.7242(6) 0.1663(6) 0.4645(4) 0.0168(13) Uani 1 1 d U
C10 C 0.6708(7) 0.0436(7) 0.4982(4) 0.0217(14) Uani 1 1 d U
H10 H 0.5861 0.0382 0.5332 0.026 Uiso 1 1 calc R
C11 C 0.7400(7) -0.0687(7) 0.4812(4) 0.0255(15) Uani 1 1 d U
H11 H 0.7015 -0.1513 0.5027 0.031 Uiso 1 1 calc R
C12 C 0.8644(7) -0.0629(7) 0.4332(4) 0.0260(15) Uani 1 1 d U
H12 H 0.9129 -0.1411 0.4226 0.031 Uiso 1 1 calc R
C13 C 0.9186(8) 0.0576(8) 0.4005(5) 0.0328(17) Uani 1 1 d U
H13 H 1.0045 0.0617 0.3670 0.039 Uiso 1 1 calc R
C14 C 0.8502(7) 0.1720(7) 0.4157(4) 0.0262(15) Uani 1 1 d U
H14 H 0.8888 0.2542 0.3930 0.031 Uiso 1 1 calc R
C15 C 0.9030(6) 1.2083(6) 0.0615(4) 0.0186(13) Uani 1 1 d U
C16 C 0.8451(6) 1.3255(6) 0.0977(4) 0.0170(13) Uani 1 1 d U
C17 C 0.7939(7) 1.3140(7) 0.1849(4) 0.0274(16) Uani 1 1 d U
H17 H 0.8011 1.2323 0.2230 0.033 Uiso 1 1 calc R
C18 C 0.7321(8) 1.4213(8) 0.2173(5) 0.0349(18) Uani 1 1 d U
H18 H 0.6961 1.4135 0.2773 0.042 Uiso 1 1 calc R
C19 C 0.7231(7) 1.5405(7) 0.1612(4) 0.0269(16) Uani 1 1 d U
H19 H 0.6770 1.6133 0.1825 0.032 Uiso 1 1 calc R
C20 C 0.7807(7) 1.5544(7) 0.0745(4) 0.0236(15) Uani 1 1 d U
H20 H 0.7783 1.6375 0.0373 0.028 Uiso 1 1 calc R
C21 C 0.8410(7) 1.4480(7) 0.0427(4) 0.0225(14) Uani 1 1 d U
H21 H 0.8802 1.4571 -0.0168 0.027 Uiso 1 1 calc R
C22 C 1.2120(7) 1.0260(7) 0.0693(4) 0.0237(15) Uani 1 1 d U
C23 C 1.3207(8) 1.0578(7) 0.1145(5) 0.0306(17) Uani 1 1 d U
C24 C 1.3124(8) 1.0200(8) 0.2041(5) 0.039(2) Uani 1 1 d U
H24 H 1.2425 0.9668 0.2355 0.047 Uiso 1 1 calc R
C25 C 1.4078(9) 1.0603(9) 0.2486(6) 0.051(2) Uani 1 1 d U
H25 H 1.4012 1.0378 0.3105 0.061 Uiso 1 1 calc R
C26 C 1.5088(11) 1.1314(11) 0.2021(7) 0.063(3) Uani 1 1 d U
H26 H 1.5722 1.1598 0.2325 0.076 Uiso 1 1 calc R
C27 C 1.5245(11) 1.1658(11) 0.1095(7) 0.063(3) Uani 1 1 d U
H27 H 1.5992 1.2127 0.0787 0.076 Uiso 1 1 calc R
C28 C 1.4279(9) 1.1295(9) 0.0640(6) 0.046(2) Uani 1 1 d U
H28 H 1.4343 1.1520 0.0021 0.055 Uiso 1 1 calc R
C31 C 0.7301(7) 0.8551(7) 0.2185(4) 0.0210(14) Uani 1 1 d U
H31 H 0.6876 0.9253 0.1835 0.025 Uiso 1 1 calc R
C32 C 0.6601(6) 0.7879(6) 0.2935(4) 0.0155(13) Uani 1 1 d U
H32 H 0.5696 0.8132 0.3093 0.019 Uiso 1 1 calc R
C29 C 0.8448(7) 0.6590(6) 0.3228(4) 0.0203(14) Uani 1 1 d U
C33A C 0.9278(14) 0.5736(14) 0.3806(9) 0.024(3) Uani 0.487(11) 1 d PU
H33A H 0.9037 0.5903 0.4405 0.036 Uiso 0.487(11) 1 calc PR
H33B H 1.0216 0.5919 0.3606 0.036 Uiso 0.487(11) 1 calc PR
H33C H 0.9133 0.4817 0.3794 0.036 Uiso 0.487(11) 1 calc PR
C30 C 0.9165(7) 0.7260(6) 0.2463(4) 0.0196(14) Uani 1 1 d U
C34A C 1.0565(12) 0.6735(12) 0.2243(8) 0.017(3) Uani 0.513(11) 1 d PU
H34A H 1.0629 0.6335 0.1719 0.026 Uiso 0.513(11) 1 calc PR
H34B H 1.0799 0.6075 0.2733 0.026 Uiso 0.513(11) 1 calc PR
H34C H 1.1178 0.7454 0.2133 0.026 Uiso 0.513(11) 1 calc PR
N1 N 0.7150(5) 0.6883(5) 0.3450(3) 0.0157(11) Uani 1 1 d U
N2 N 0.8594(6) 0.8214(5) 0.1943(3) 0.0197(12) Uani 1 1 d U
O1 O 0.6726(4) 0.5926(4) 0.5476(3) 0.0157(9) Uani 1 1 d U
O2 O 0.6889(4) 0.3953(4) 0.4373(3) 0.0168(9) Uani 1 1 d U
O3 O 0.4736(4) 0.5304(4) 0.3541(3) 0.0189(10) Uani 1 1 d U
O4 O 0.4598(4) 0.7255(4) 0.4651(3) 0.0175(9) Uani 1 1 d U
O5 O 0.8806(4) 1.0987(4) 0.1105(3) 0.0190(10) Uani 1 1 d U
O6 O 1.1237(5) 0.9544(5) 0.1149(3) 0.0260(11) Uani 1 1 d U
O7 O 1.0338(5) 0.7737(4) 0.0154(3) 0.0218(10) Uani 1 1 d U
O8 O 0.7884(5) 0.9199(5) 0.0106(3) 0.0251(11) Uani 1 1 d U
Rh1 Rh 0.57806(5) 0.56496(5) 0.44755(3) 0.01350(14) Uani 1 1 d U
Rh2 Rh 0.95388(5) 0.93342(5) 0.06702(3) 0.01752(15) Uani 1 1 d U

loop_
_atom_site_aniso_label
_atom_site_aniso_U_11
_atom_site_aniso_U_22
_atom_site_aniso_U_33
_atom_site_aniso_U_23
_atom_site_aniso_U_13
_atom_site_aniso_U_12
C1 0.0194(16) 0.0195(16) 0.0194(16) -0.0031(10) -0.0022(10) -0.0008(10)
C2 0.0244(17) 0.0245(17) 0.0239(17) -0.0040(10) -0.0030(10) -0.0020(10)
C3 0.049(2) 0.049(2) 0.048(2) -0.0083(11) -0.0072(11) -0.0032(10)
C4 0.054(3) 0.055(3) 0.054(3) -0.0094(11) -0.0079(11) -0.0035(10)
C5 0.042(2) 0.043(2) 0.042(2) -0.0073(10) -0.0067(10) -0.0034(10)
C6 0.0220(17) 0.0221(17) 0.0217(16) -0.0038(10) -0.0022(10) -0.0012(10)
C7 0.0199(16) 0.0187(16) 0.0187(16) -0.0034(10) -0.0022(10) -0.0013(10)
C8 0.0164(15) 0.0157(15) 0.0157(15) -0.0029(10) -0.0017(10) -0.0014(10)
C9 0.0171(15) 0.0169(15) 0.0164(15) -0.0031(10) -0.0020(10) -0.0004(10)
C10 0.0216(17) 0.0218(16) 0.0215(16) -0.0033(10) -0.0026(10) -0.0008(10)
C11 0.0257(18) 0.0248(17) 0.0259(17) -0.0037(10) -0.0037(10) -0.0014(10)
C12 0.0266(18) 0.0256(18) 0.0261(17) -0.0049(10) -0.0040(10) -0.0010(10)
C13 0.0327(19) 0.0321(19) 0.0332(19) -0.0057(10) -0.0036(10) -0.0018(10)
C14 0.0266(18) 0.0256(18) 0.0259(17) -0.0044(10) -0.0023(10) -0.0014(10)
C15 0.0184(16) 0.0186(16) 0.0182(16) -0.0024(10) -0.0021(10) -0.0011(10)
C16 0.0171(15) 0.0174(15) 0.0167(15) -0.0031(10) -0.0024(10) -0.0017(10)
C17 0.0279(18) 0.0275(18) 0.0267(18) -0.0048(10) -0.0035(10) -0.0017(10)
C18 0.036(2) 0.035(2) 0.034(2) -0.0069(10) -0.0044(10) -0.0022(10)
C19 0.0276(18) 0.0267(18) 0.0266(18) -0.0061(10) -0.0030(10) -0.0013(10)
C20 0.0241(17) 0.0231(17) 0.0234(17) -0.0039(10) -0.0032(10) -0.0010(10)
C21 0.0227(17) 0.0221(17) 0.0223(16) -0.0038(10) -0.0024(10) -0.0009(10)
C22 0.0238(17) 0.0231(17) 0.0238(17) -0.0039(10) -0.0029(10) -0.0004(10)
C23 0.0303(19) 0.0302(19) 0.0315(19) -0.0055(10) -0.0050(10) -0.0011(10)
C24 0.039(2) 0.039(2) 0.039(2) -0.0076(10) -0.0060(10) -0.0005(10)
C25 0.051(3) 0.051(3) 0.051(3) -0.0097(11) -0.0083(11) -0.0007(10)
C26 0.063(3) 0.063(3) 0.064(3) -0.0114(11) -0.0105(11) -0.0025(10)
C27 0.063(3) 0.063(3) 0.064(3) -0.0108(11) -0.0098(11) -0.0033(10)
C28 0.045(2) 0.045(2) 0.046(2) -0.0073(11) -0.0072(10) -0.0025(10)
C31 0.0214(16) 0.0210(16) 0.0201(16) -0.0026(10) -0.0024(10) -0.0002(10)
C32 0.0149(15) 0.0159(15) 0.0153(15) -0.0021(10) -0.0017(10) -0.0008(10)
C29 0.0208(16) 0.0203(16) 0.0195(16) -0.0035(10) -0.0026(10) -0.0003(10)
C33A 0.024(4) 0.024(4) 0.024(4) -0.0042(12) -0.0030(11) -0.0011(10)
C30 0.0197(16) 0.0199(16) 0.0190(16) -0.0036(10) -0.0019(10) -0.0004(10)
C34A 0.017(3) 0.017(3) 0.017(3) -0.0028(11) -0.0020(11) -0.0008(10)
N1 0.0169(14) 0.0153(14) 0.0149(13) -0.0029(9) -0.0016(9) -0.0011(9)
N2 0.0199(14) 0.0195(14) 0.0194(14) -0.0032(9) -0.0018(10) -0.0021(9)
O1 0.0168(12) 0.0155(12) 0.0143(12) -0.0026(9) -0.0007(9) -0.0018(9)
O2 0.0179(12) 0.0160(12) 0.0162(12) -0.0029(9) -0.0007(9) -0.0018(9)
O3 0.0199(13) 0.0190(13) 0.0174(12) -0.0025(9) -0.0018(9) -0.0022(9)
O4 0.0181(12) 0.0169(12) 0.0170(12) -0.0030(9) -0.0005(9) -0.0019(9)
O5 0.0201(13) 0.0184(12) 0.0175(12) -0.0020(9) -0.0004(9) -0.0014(9)
O6 0.0261(14) 0.0260(14) 0.0250(13) -0.0030(9) -0.0030(9) -0.0012(9)
O7 0.0216(13) 0.0213(13) 0.0210(13) -0.0023(9) -0.0008(9) -0.0006(9)
O8 0.0247(14) 0.0247(14) 0.0256(13) -0.0040(9) -0.0019(9) -0.0028(9)
Rh1 0.0204(3) 0.0104(2) 0.0074(2) 0.00075(17) 0.00486(19) -0.00554(19)
Rh2 0.0199(3) 0.0169(3) 0.0115(2) 0.00320(19) 0.0059(2) -0.0039(2)

loop_
_atom_type_symbol
_atom_type_description
_atom_type_scat_dispersion_real
_atom_type_scat_dispersion_imag
_atom_type_scat_source
C C 0.0033 0.0016 'International Tables Vol C Tables 4.2.6.8 and 6.1.1.4'
H H 0.0000 0.0000 'International Tables Vol C Tables 4.2.6.8 and 6.1.1.4'
N N 0.0061 0.0033 'International Tables Vol C Tables 4.2.6.8 and 6.1.1.4'
O O 0.0106 0.0060 'International Tables Vol C Tables 4.2.6.8 and 6.1.1.4'
Rh Rh -1.1178 0.9187 'International Tables Vol C Tables 4.2.6.8 and 6.1.1.4'

loop_
_geom_angle_atom_site_label_1
_geom_angle_atom_site_label_2
_geom_angle_atom_site_label_3
_geom_angle
_geom_angle_site_symmetry_1
_geom_angle_site_symmetry_3
O3 C1 O1 125.3(6) 2_666 .
O3 C1 C2 118.0(6) 2_666 .
O1 C1 C2 116.7(6) . .
C3 C2 C7 117.6(7) . .
C3 C2 C1 120.5(7) . .
C7 C2 C1 121.5(6) . .
C2 C3 C4 122.4(9) . .
C3 C4 C5 117.8(9) . .
C6 C5 C4 120.6(9) . .
C5 C6 C7 119.7(7) . .
C6 C7 C2 121.4(6) . .
O4 C8 O2 125.1(6) 2_666 .
O4 C8 C9 117.9(5) 2_666 .
O2 C8 C9 117.0(5) . .
C14 C9 C10 118.9(6) . .
C14 C9 C8 121.4(6) . .
C10 C9 C8 119.7(6) . .
C11 C10 C9 120.5(6) . .
C10 C11 C12 120.5(7) . .
C11 C12 C13 119.5(7) . .
C14 C13 C12 121.1(7) . .
C13 C14 C9 119.6(7) . .
O5 C15 O7 126.1(6) . 2_775
O5 C15 C16 115.9(5) . .
O7 C15 C16 117.9(5) 2_775 .
C17 C16 C21 119.8(6) . .
C17 C16 C15 120.2(6) . .
C21 C16 C15 120.0(5) . .
C16 C17 C18 120.1(7) . .
C17 C18 C19 119.4(7) . .
C20 C19 C18 120.7(7) . .
C21 C20 C19 119.7(6) . .
C20 C21 C16 120.2(6) . .
O6 C22 O8 125.5(6) . 2_775
O6 C22 C23 116.7(6) . .
O8 C22 C23 117.6(6) 2_775 .
C24 C23 C28 122.3(8) . .
C24 C23 C22 119.3(7) . .
C28 C23 C22 118.4(7) . .
C23 C24 C25 119.8(8) . .
C26 C25 C24 118.8(9) . .
C25 C26 C27 122.8(11) . .
C28 C27 C26 119.1(11) . .
C27 C28 C23 117.0(8) . .
N2 C31 C32 120.2(6) . .
N1 C32 C31 122.3(6) . .
N1 C29 C30 120.8(6) . .
N1 C29 C33A 124.4(8) . .
C30 C29 C33A 114.0(8) . .
N2 C30 C29 121.2(6) . .
N2 C30 C34A 123.3(7) . .
C29 C30 C34A 115.2(7) . .
C32 N1 C29 117.2(5) . .
C32 N1 Rh1 117.2(4) . .
C29 N1 Rh1 124.8(4) . .
C30 N2 C31 118.1(6) . .
C30 N2 Rh2 126.6(4) . .
C31 N2 Rh2 115.3(4) . .
C1 O1 Rh1 118.5(4) . .
C8 O2 Rh1 119.5(4) . .
C1 O3 Rh1 120.2(4) 2_666 .
C8 O4 Rh1 119.4(4) 2_666 .
C15 O5 Rh2 119.0(4) . .
C22 O6 Rh2 119.9(4) . .
C15 O7 Rh2 118.7(4) 2_775 .
C22 O8 Rh2 118.3(5) 2_775 .
O4 Rh1 O3 90.81(17) . .
O4 Rh1 O1 88.78(17) . .
O3 Rh1 O1 175.89(17) . .
O4 Rh1 O2 175.85(17) . .
O3 Rh1 O2 89.58(17) . .
O1 Rh1 O2 90.54(17) . .
O4 Rh1 N1 90.15(18) . .
O3 Rh1 N1 89.94(18) . .
O1 Rh1 N1 94.15(18) . .
O2 Rh1 N1 93.98(18) . .
O4 Rh1 Rh1 88.57(12) . 2_666
O3 Rh1 Rh1 87.25(13) . 2_666
O1 Rh1 Rh1 88.65(12) . 2_666
O2 Rh1 Rh1 87.32(12) . 2_666
N1 Rh1 Rh1 176.89(13) . 2_666
O5 Rh2 O6 87.99(19) . .
O5 Rh2 O8 92.04(18) . .
O6 Rh2 O8 175.96(18) . .
O5 Rh2 O7 176.15(17) . .
O6 Rh2 O7 91.75(19) . .
O8 Rh2 O7 87.96(18) . .
O5 Rh2 N2 87.54(18) . .
O6 Rh2 N2 92.92(19) . .
O8 Rh2 N2 91.11(19) . .
O7 Rh2 N2 96.31(19) . .
O5 Rh2 Rh2 88.61(12) . 2_775
O6 Rh2 Rh2 87.86(14) . 2_775
O8 Rh2 Rh2 88.11(13) . 2_775
O7 Rh2 Rh2 87.54(13) . 2_775
N2 Rh2 Rh2 176.04(14) . 2_775

loop_
_geom_bond_atom_site_label_1
_geom_bond_atom_site_label_2
_geom_bond_distance
_geom_bond_site_symmetry_2
C1 O3 1.265(8) 2_666
C1 O1 1.270(7) .
C1 C2 1.478(9) .
C2 C3 1.368(11) .
C2 C7 1.386(9) .
C3 C4 1.388(12) .
C4 C5 1.406(13) .
C5 C6 1.356(10) .
C6 C7 1.382(9) .
C8 O4 1.264(7) 2_666
C8 O2 1.273(7) .
C8 C9 1.482(8) .
C9 C14 1.391(9) .
C9 C10 1.399(9) .
C10 C11 1.370(9) .
C11 C12 1.372(10) .
C12 C13 1.381(10) .
C13 C14 1.377(10) .
C15 O5 1.265(7) .
C15 O7 1.268(7) 2_775
C15 C16 1.486(9) .
C16 C17 1.377(9) .
C16 C21 1.403(9) .
C17 C18 1.384(10) .
C18 C19 1.388(10) .
C19 C20 1.385(9) .
C20 C21 1.367(9) .
C22 O6 1.255(8) .
C22 O8 1.279(8) 2_775
C22 C23 1.487(10) .
C23 C24 1.381(10) .
C23 C28 1.417(11) .
C24 C25 1.406(12) .
C25 C26 1.347(14) .
C26 C27 1.420(14) .
C27 C28 1.408(13) .
C31 N2 1.356(8) .
C31 C32 1.378(9) .
C32 N1 1.338(7) .
C29 N1 1.344(8) .
C29 C30 1.399(9) .
C29 C33A 1.470(14) .
C30 N2 1.325(8) .
C30 C34A 1.505(13) .
N1 Rh1 2.233(5) .
N2 Rh2 2.235(5) .
O1 Rh1 2.034(4) .
O2 Rh1 2.047(4) .
O3 C1 1.265(8) 2_666
O3 Rh1 2.033(4) .
O4 C8 1.264(7) 2_666
O4 Rh1 2.027(4) .
O5 Rh2 2.020(4) .
O6 Rh2 2.026(5) .
O7 C15 1.268(7) 2_775
O7 Rh2 2.046(4) .
O8 C22 1.279(8) 2_775
O8 Rh2 2.043(5) .
Rh1 Rh1 2.3974(9) 2_666
Rh2 Rh2 2.3958(9) 2_775

loop_
_geom_torsion_atom_site_label_1
_geom_torsion_atom_site_label_2
_geom_torsion_atom_site_label_3
_geom_torsion_atom_site_label_4
_geom_torsion
_geom_torsion_site_symmetry_1
_geom_torsion_site_symmetry_4
O3 C1 C2 C3 -6.4(10) 2_666 .
O1 C1 C2 C3 173.3(7) . .
O3 C1 C2 C7 -178.7(6) 2_666 .
O1 C1 C2 C7 0.9(10) . .
C7 C2 C3 C4 -4.6(13) . .
C1 C2 C3 C4 -177.2(8) . .
C2 C3 C4 C5 -1.9(14) . .
C3 C4 C5 C6 5.6(14) . .
C4 C5 C6 C7 -2.6(12) . .
C5 C6 C7 C2 -4.3(11) . .
C3 C2 C7 C6 7.8(11) . .
C1 C2 C7 C6 -179.7(6) . .
O4 C8 C9 C14 -170.6(6) 2_666 .
O2 C8 C9 C14 10.2(9) . .
O4 C8 C9 C10 10.1(9) 2_666 .
O2 C8 C9 C10 -169.1(6) . .
C14 C9 C10 C11 -1.9(10) . .
C8 C9 C10 C11 177.4(6) . .
C9 C10 C11 C12 2.2(10) . .
C10 C11 C12 C13 -1.4(10) . .
C11 C12 C13 C14 0.4(11) . .
C12 C13 C14 C9 -0.2(11) . .
C10 C9 C14 C13 1.0(10) . .
C8 C9 C14 C13 -178.4(6) . .
O5 C15 C16 C17 12.2(9) . .
O7 C15 C16 C17 -169.8(6) 2_775 .
O5 C15 C16 C21 -167.1(6) . .
O7 C15 C16 C21 10.9(9) 2_775 .
C21 C16 C17 C18 3.6(10) . .
C15 C16 C17 C18 -175.7(6) . .
C16 C17 C18 C19 -0.5(11) . .
C17 C18 C19 C20 -3.0(12) . .
C18 C19 C20 C21 3.4(11) . .
C19 C20 C21 C16 -0.3(10) . .
C17 C16 C21 C20 -3.2(10) . .
C15 C16 C21 C20 176.1(6) . .
O6 C22 C23 C24 -6.8(10) . .
O8 C22 C23 C24 169.0(7) 2_775 .
O6 C22 C23 C28 175.0(7) . .
O8 C22 C23 C28 -9.3(10) 2_775 .
C28 C23 C24 C25 4.3(13) . .
C22 C23 C24 C25 -173.9(7) . .
C23 C24 C25 C26 -2.5(13) . .
C24 C25 C26 C27 -1.1(16) . .
C25 C26 C27 C28 2.9(16) . .
C26 C27 C28 C23 -1.0(14) . .
C24 C23 C28 C27 -2.5(13) . .
C22 C23 C28 C27 175.7(8) . .
N2 C31 C32 N1 -0.1(10) . .
N1 C29 C30 N2 1.0(10) . .
C33A C29 C30 N2 -169.4(8) . .
N1 C29 C30 C34A -173.6(7) . .
C33A C29 C30 C34A 16.0(11) . .
C31 C32 N1 C29 2.8(9) . .
C31 C32 N1 Rh1 -167.6(5) . .
C30 C29 N1 C32 -3.2(9) . .
C33A C29 N1 C32 166.1(9) . .
C30 C29 N1 Rh1 166.4(5) . .
C33A C29 N1 Rh1 -24.3(11) . .
C29 C30 N2 C31 1.9(10) . .
C34A C30 N2 C31 176.0(8) . .
C29 C30 N2 Rh2 -177.0(5) . .
C34A C30 N2 Rh2 -2.9(10) . .
C32 C31 N2 C30 -2.3(9) . .
C32 C31 N2 Rh2 176.7(5) . .
O3 C1 O1 Rh1 3.9(9) 2_666 .
C2 C1 O1 Rh1 -175.7(4) . .
O4 C8 O2 Rh1 -4.4(8) 2_666 .
C9 C8 O2 Rh1 174.8(4) . .
O7 C15 O5 Rh2 1.7(9) 2_775 .
C16 C15 O5 Rh2 179.6(4) . .
O8 C22 O6 Rh2 -7.1(10) 2_775 .
C23 C22 O6 Rh2 168.2(5) . .
C8 O4 Rh1 O3 88.4(4) 2_666 .
C8 O4 Rh1 O1 -87.5(4) 2_666 .
C8 O4 Rh1 O2 -7(3) 2_666 .
C8 O4 Rh1 N1 178.3(4) 2_666 .
C8 O4 Rh1 Rh1 1.2(4) 2_666 2_666
C1 O3 Rh1 O4 -90.8(5) 2_666 .
C1 O3 Rh1 O1 -7(3) 2_666 .
C1 O3 Rh1 O2 85.0(5) 2_666 .
C1 O3 Rh1 N1 179.0(5) 2_666 .
C1 O3 Rh1 Rh1 -2.3(5) 2_666 2_666
C1 O1 Rh1 O4 87.1(4) . .
C1 O1 Rh1 O3 3(3) . .
C1 O1 Rh1 O2 -88.8(4) . .
C1 O1 Rh1 N1 177.1(4) . .
C1 O1 Rh1 Rh1 -1.5(4) . 2_666
C8 O2 Rh1 O4 11(3) . .
C8 O2 Rh1 O3 -84.7(4) . .
C8 O2 Rh1 O1 91.2(4) . .
C8 O2 Rh1 N1 -174.6(4) . .
C8 O2 Rh1 Rh1 2.5(4) . 2_666
C32 N1 Rh1 O4 -35.5(4) . .
C29 N1 Rh1 O4 154.8(5) . .
C32 N1 Rh1 O3 55.3(4) . .
C29 N1 Rh1 O3 -114.4(5) . .
C32 N1 Rh1 O1 -124.3(4) . .
C29 N1 Rh1 O1 66.0(5) . .
C32 N1 Rh1 O2 144.8(4) . .
C29 N1 Rh1 O2 -24.8(5) . .
C32 N1 Rh1 Rh1 30(3) . 2_666
C29 N1 Rh1 Rh1 -139(2) . 2_666
C15 O5 Rh2 O6 87.2(5) . .
C15 O5 Rh2 O8 -88.7(5) . .
C15 O5 Rh2 O7 1(3) . .
C15 O5 Rh2 N2 -179.8(5) . .
C15 O5 Rh2 Rh2 -0.7(4) . 2_775
C22 O6 Rh2 O5 -85.3(5) . .
C22 O6 Rh2 O8 5(3) . .
C22 O6 Rh2 O7 90.9(5) . .
C22 O6 Rh2 N2 -172.7(5) . .
C22 O6 Rh2 Rh2 3.4(5) . 2_775
C22 O8 Rh2 O5 91.5(5) 2_775 .
C22 O8 Rh2 O6 1(3) 2_775 .
C22 O8 Rh2 O7 -84.6(5) 2_775 .
C22 O8 Rh2 N2 179.1(5) 2_775 .
C22 O8 Rh2 Rh2 3.0(5) 2_775 2_775
C15 O7 Rh2 O5 -3(3) 2_775 .
C15 O7 Rh2 O6 -88.7(5) 2_775 .
C15 O7 Rh2 O8 87.2(5) 2_775 .
C15 O7 Rh2 N2 178.1(5) 2_775 .
C15 O7 Rh2 Rh2 -1.0(4) 2_775 2_775
C30 N2 Rh2 O5 -131.7(6) . .
C31 N2 Rh2 O5 49.4(5) . .
C30 N2 Rh2 O6 -43.8(6) . .
C31 N2 Rh2 O6 137.2(5) . .
C30 N2 Rh2 O8 136.3(6) . .
C31 N2 Rh2 O8 -42.6(5) . .
C30 N2 Rh2 O7 48.2(6) . .
C31 N2 Rh2 O7 -130.7(5) . .
C30 N2 Rh2 Rh2 -145.1(18) . 2_775
C31 N2 Rh2 Rh2 36(2) . 2_775
